data_7103006
loop_
_publ_author_name
'Xue, Dong-Xu'
'Zhang, Wei-Xiong'
'Chen, Xiao-Ming'
'Wang, He-Zhou'

_publ_section_title
;
 Single-crystal-to-single-crystal transformation involving release of
 bridging water molecules and conversion of chain helicity in a chiral
 three-dimensional metal-organic framework.
;
_journal_issue 13
_journal_name_full 'Chemical communications (Cambridge, England)'
_journal_page_first 1551
_journal_page_last 1553
_journal_paper_doi 10.1039/b717885a
_journal_year 2008
_chemical_formula_sum 'C6 H6 Cd N2 O5 S3'
_chemical_formula_weight 394.71
_chemical_name_common 'cadmium bct'
_chemical_name_systematic
;
?
;
_space_group_IT_number 19
_symmetry_cell_setting orthorhombic
_symmetry_space_group_name_Hall 'P 2ac 2ab'
_symmetry_space_group_name_H-M 'P 21 21 21'
_atom_sites_solution_hydrogens geom
_atom_sites_solution_primary direct
_atom_sites_solution_secondary difmap
_audit_creation_method SHELXL-97
_cell_angle_alpha 90.00
_cell_angle_beta 90.00
_cell_angle_gamma 90.00
_cell_formula_units_Z 4
_cell_length_a 5.1436(6)
_cell_length_b 10.1864(12)
_cell_length_c 20.945(3)
_cell_measurement_temperature 293(2)
_cell_volume 1097.4(2)
_computing_cell_refinement 'SAINT-PLUS, Ver. 6.0, 1997'
_computing_data_collection 'SMART, 1998.'
_computing_data_reduction 'SAINT-PLUS, Ver. 6.0, 1997'
_computing_molecular_graphics 'XP, Ver. 6.10, Bruker AXS Inc., 2000.'
_computing_publication_material 'SHELXTL-Bruker AXS Inc., 1998.'
_computing_structure_refinement 'SHELXL-97 (Sheldrick, 1997)'
_computing_structure_solution 'SHELXS-97 (Sheldrick, 1990)'
_diffrn_ambient_temperature 293(2)
_diffrn_measured_fraction_theta_full 0.953
_diffrn_measured_fraction_theta_max 0.953
_diffrn_measurement_device_type 'Bruker Apex CCD'
_diffrn_measurement_method '\w scan'
_diffrn_radiation_monochromator graphite
_diffrn_radiation_source 'fine-focus sealed tube'
_diffrn_radiation_type MoK\a
_diffrn_radiation_wavelength 0.71073
_diffrn_reflns_av_R_equivalents 0.0150
_diffrn_reflns_av_sigmaI/netI 0.0260
_diffrn_reflns_limit_h_max 2
_diffrn_reflns_limit_h_min -6
_diffrn_reflns_limit_k_max 12
_diffrn_reflns_limit_k_min -12
_diffrn_reflns_limit_l_max 24
_diffrn_reflns_limit_l_min -21
_diffrn_reflns_number 3878
_diffrn_reflns_theta_full 25.05
_diffrn_reflns_theta_max 25.05
_diffrn_reflns_theta_min 2.22
_diffrn_standards_decay_% 0
_exptl_absorpt_coefficient_mu 2.570
_exptl_absorpt_correction_T_max 0.7311
_exptl_absorpt_correction_T_min 0.3598
_exptl_absorpt_correction_type multi-scan
_exptl_absorpt_process_details 'SADABS (Bruker, 2002)'
_exptl_crystal_density_diffrn 2.389
_exptl_crystal_density_method 'not measured'
_exptl_crystal_F_000 768
_exptl_crystal_size_max 0.50
_exptl_crystal_size_mid 0.22
_exptl_crystal_size_min 0.13
_refine_diff_density_max 0.256
_refine_diff_density_min -0.366
_refine_diff_density_rms 0.065
_refine_ls_abs_structure_details 'Flack H D (1983), Acta Cryst. A39, 876-881'
_refine_ls_abs_structure_Flack 0.00(2)
_refine_ls_extinction_method none
_refine_ls_goodness_of_fit_ref 1.074
_refine_ls_hydrogen_treatment constr
_refine_ls_matrix_type full
_refine_ls_number_parameters 154
_refine_ls_number_reflns 1855
_refine_ls_number_restraints 0
_refine_ls_restrained_S_all 1.074
_refine_ls_R_factor_all 0.0175
_refine_ls_R_factor_gt 0.0172
_refine_ls_shift/su_max 0.000
_refine_ls_shift/su_mean 0.000
_refine_ls_structure_factor_coef Fsqd
_refine_ls_weighting_details 'calc w=1/[\s^2^(Fo^2^)+(0.0194P)^2^+0.0000P] where P=(Fo^2^+2Fc^2^)/3'
_refine_ls_weighting_scheme calc
_refine_ls_wR_factor_gt 0.0399
_refine_ls_wR_factor_ref 0.0401
_reflns_number_gt 1836
_reflns_number_total 1855
_reflns_threshold_expression >2sigma(I)
_cod_data_source_file b717885a.txt
_cod_data_source_block 1pmp
_cod_depositor_comments
;
The following automatic conversions were performed:
'_symmetry_cell_setting' value 'Orthorhombic' changed to 'orthorhombic'
according to '/home/saulius/struct/CIF-dictionaries/cif_core.dic'
dictionary named 'cif_core.dic' version 2.4.1 from
2010-06-29.

'_exptl_absorpt_correction_type' value 'Multi-scan' changed
to 'multi-scan' according to
'/home/saulius/struct/CIF-dictionaries/cif_core.dic' dictionary named
'cif_core.dic' version 2.4.1 from 2010-06-29.

Automatic conversion script
Id: cif_fix_enum 1527 2010-12-29 10:47:43Z saulius 
;
_cod_original_sg_symbol_H-M P2(1)2(1)2(1)
_cod_database_code 7103006

loop_
_symmetry_equiv_pos_as_xyz
'x, y, z'
'-x+1/2, -y, z+1/2'
'-x, y+1/2, -z+1/2'
'x+1/2, -y+1/2, -z'

loop_
_atom_site_label
_atom_site_type_symbol
_atom_site_fract_x
_atom_site_fract_y
_atom_site_fract_z
_atom_site_U_iso_or_equiv
_atom_site_adp_type
_atom_site_occupancy
_atom_site_symmetry_multiplicity
_atom_site_calc_flag
_atom_site_refinement_flags
_atom_site_disorder_assembly
_atom_site_disorder_group
Cd1 Cd 0.19701(4) 0.598741(18) 0.037374(12) 0.02285(8) Uani 1 1 d . . .
S1 S -0.93371(19) -0.01270(8) -0.26139(5) 0.0361(2) Uani 1 1 d . . .
S2 S -0.58061(17) 0.20152(7) -0.20364(4) 0.0293(2) Uani 1 1 d . . .
S3 S -0.17825(18) 0.24976(7) -0.09854(4) 0.02973(19) Uani 1 1 d . . .
O1W O 0.3638(4) 0.73698(18) -0.04458(11) 0.0251(5) Uani 1 1 d . . .
H1WA H 0.4364 0.7010 -0.0767 0.030 Uiso 1 1 d R . .
H1WB H 0.2287 0.7638 -0.0635 0.030 Uiso 1 1 d R . .
O1 O -0.9017(4) 0.2678(2) -0.39205(12) 0.0297(6) Uani 1 1 d . . .
O2 O -0.6049(5) 0.1201(2) -0.36147(12) 0.0334(6) Uani 1 1 d . . .
O3 O -0.0206(4) 0.4623(2) -0.02602(12) 0.0296(6) Uani 1 1 d . . .
O4 O -0.3906(4) 0.51941(19) 0.02074(11) 0.0282(5) Uani 1 1 d . . .
N1 N -0.5999(5) -0.0370(2) -0.16671(14) 0.0300(7) Uani 1 1 d . . .
N2 N -0.4297(6) 0.0248(2) -0.12681(13) 0.0272(7) Uani 1 1 d . . .
C1 C -0.8185(7) 0.1748(3) -0.35738(15) 0.0230(7) Uani 1 1 d . . .
C2 C -1.0138(7) 0.1309(3) -0.30713(17) 0.0304(8) Uani 1 1 d . . .
H2A H -1.1786 0.1150 -0.3283 0.037 Uiso 1 1 calc R . .
H2B H -1.0400 0.2031 -0.2776 0.037 Uiso 1 1 calc R . .
C3 C -0.6993(7) 0.0429(3) -0.20858(15) 0.0246(7) Uani 1 1 d . . .
C4 C -0.3975(6) 0.1488(3) -0.13952(16) 0.0235(7) Uani 1 1 d . . .
C5 C -0.4087(7) 0.3576(3) -0.06006(17) 0.0292(8) Uani 1 1 d . . .
H5A H -0.5083 0.4047 -0.0920 0.035 Uiso 1 1 calc R . .
H5B H -0.5284 0.3066 -0.0343 0.035 Uiso 1 1 calc R . .
C6 C -0.2624(6) 0.4544(3) -0.01811(16) 0.0229(8) Uani 1 1 d . . .

loop_
_atom_site_aniso_label
_atom_site_aniso_U_11
_atom_site_aniso_U_22
_atom_site_aniso_U_33
_atom_site_aniso_U_23
_atom_site_aniso_U_13
_atom_site_aniso_U_12
Cd1 0.02249(12) 0.02301(10) 0.02304(14) -0.00295(10) 0.00131(10) -0.00375(9)
S1 0.0437(5) 0.0346(4) 0.0299(6) 0.0103(4) -0.0136(4) -0.0157(4)
S2 0.0363(5) 0.0226(3) 0.0290(5) 0.0025(4) -0.0082(4) -0.0020(3)
S3 0.0249(4) 0.0321(4) 0.0321(5) -0.0098(3) -0.0027(4) 0.0021(4)
O1W 0.0193(11) 0.0306(10) 0.0256(14) 0.0002(10) 0.0023(10) 0.0032(8)
O1 0.0249(12) 0.0342(11) 0.0299(15) 0.0108(11) 0.0008(11) -0.0001(9)
O2 0.0236(13) 0.0437(13) 0.0329(15) 0.0100(11) 0.0029(11) 0.0056(11)
O3 0.0197(11) 0.0316(11) 0.0375(17) -0.0084(10) -0.0021(12) -0.0035(9)
O4 0.0247(12) 0.0260(10) 0.0339(15) -0.0079(10) 0.0027(10) 0.0014(9)
N1 0.0354(16) 0.0279(13) 0.0267(17) 0.0039(13) -0.0048(14) -0.0053(12)
N2 0.0300(15) 0.0277(13) 0.0239(18) -0.0016(12) -0.0034(13) -0.0003(12)
C1 0.0222(17) 0.0280(15) 0.0188(18) -0.0009(13) -0.0027(15) -0.0049(14)
C2 0.0230(17) 0.0410(18) 0.027(2) 0.0142(15) -0.0042(15) -0.0028(14)
C3 0.0271(16) 0.0260(13) 0.0208(18) -0.0024(14) 0.0021(16) -0.0029(14)
C4 0.0223(17) 0.0264(14) 0.022(2) -0.0055(13) 0.0036(14) 0.0015(13)
C5 0.0222(17) 0.0301(15) 0.035(2) -0.0122(14) 0.0004(15) -0.0042(13)
C6 0.0249(19) 0.0176(12) 0.026(2) 0.0007(13) -0.0033(14) 0.0008(12)

loop_
_atom_type_symbol
_atom_type_description
_atom_type_scat_dispersion_real
_atom_type_scat_dispersion_imag
_atom_type_scat_source
C C 0.0033 0.0016 'International Tables Vol C Tables 4.2.6.8 and 6.1.1.4'
H H 0.0000 0.0000 'International Tables Vol C Tables 4.2.6.8 and 6.1.1.4'
N N 0.0061 0.0033 'International Tables Vol C Tables 4.2.6.8 and 6.1.1.4'
O O 0.0106 0.0060 'International Tables Vol C Tables 4.2.6.8 and 6.1.1.4'
S S 0.1246 0.1234 'International Tables Vol C Tables 4.2.6.8 and 6.1.1.4'
Cd Cd -0.8075 1.2024 'International Tables Vol C Tables 4.2.6.8 and 6.1.1.4'

loop_
_geom_angle_atom_site_label_1
_geom_angle_atom_site_label_2
_geom_angle_atom_site_label_3
_geom_angle
_geom_angle_site_symmetry_1
_geom_angle_site_symmetry_3
_geom_angle_publ_flag
O3 Cd1 O1 175.88(9) . 2_465 ?
O3 Cd1 O4 98.88(8) . 1_655 ?
O1 Cd1 O4 83.16(8) 2_465 1_655 ?
O3 Cd1 N2 90.09(9) . 4 ?
O1 Cd1 N2 85.99(9) 2_465 4 ?
O4 Cd1 N2 100.88(9) 1_655 4 ?
O3 Cd1 O1W 96.93(8) . . ?
O1 Cd1 O1W 87.03(8) 2_465 . ?
O4 Cd1 O1W 76.46(7) 1_655 . ?
N2 Cd1 O1W 172.79(9) 4 . ?
O3 Cd1 O1W 96.54(7) . 4_465 ?
O1 Cd1 O1W 82.68(8) 2_465 4_465 ?
O4 Cd1 O1W 156.13(7) 1_655 4_465 ?
N2 Cd1 O1W 97.20(8) 4 4_465 ?
O1W Cd1 O1W 83.70(5) . 4_465 ?
C3 S1 C2 103.54(16) . . ?
C4 S2 C3 87.06(15) . . ?
C4 S3 C5 98.81(15) . . ?
Cd1 O1W Cd1 128.65(9) . 4_565 ?
C1 O1 Cd1 131.6(2) . 2_464 ?
C6 O3 Cd1 117.3(2) . . ?
C6 O4 Cd1 141.2(2) . 1_455 ?
C3 N1 N2 112.1(2) . . ?
C4 N2 N1 113.8(3) . . ?
C4 N2 Cd1 130.4(2) . 4_455 ?
N1 N2 Cd1 114.80(18) . 4_455 ?
O2 C1 O1 126.7(3) . . ?
O2 C1 C2 120.1(3) . . ?
O1 C1 C2 113.1(3) . . ?
C1 C2 S1 117.2(2) . . ?
N1 C3 S2 113.9(2) . . ?
N1 C3 S1 120.0(2) . . ?
S2 C3 S1 126.11(19) . . ?
N2 C4 S2 113.1(3) . . ?
N2 C4 S3 123.5(3) . . ?
S2 C4 S3 123.39(18) . . ?
C6 C5 S3 109.1(2) . . ?
O4 C6 O3 125.4(3) . . ?
O4 C6 C5 117.6(3) . . ?
O3 C6 C5 117.1(3) . . ?

loop_
_geom_bond_atom_site_label_1
_geom_bond_atom_site_label_2
_geom_bond_distance
_geom_bond_site_symmetry_2
_geom_bond_publ_flag
Cd1 O3 2.224(2) . ?
Cd1 O1 2.267(2) 2_465 ?
Cd1 O4 2.297(2) 1_655 ?
Cd1 N2 2.349(3) 4 ?
Cd1 O1W 2.380(2) . ?
Cd1 O1W 2.400(2) 4_465 ?
S1 C3 1.731(3) . ?
S1 C2 1.796(3) . ?
S2 C4 1.726(3) . ?
S2 C3 1.730(3) . ?
S3 C4 1.751(3) . ?
S3 C5 1.806(3) . ?
O1W Cd1 2.400(2) 4_565 ?
O1 C1 1.268(4) . ?
O1 Cd1 2.267(2) 2_464 ?
O2 C1 1.235(4) . ?
O3 C6 1.257(4) . ?
O4 C6 1.239(4) . ?
O4 Cd1 2.297(2) 1_455 ?
N1 C3 1.301(4) . ?
N1 N2 1.364(4) . ?
N2 C4 1.301(4) . ?
N2 Cd1 2.349(3) 4_455 ?
C1 C2 1.523(4) . ?
C5 C6 1.520(4) . ?
